data_1542641
loop_
_publ_author_name
'Wang, Kai-Kai'
'Jin, Tian'
'Huang, Xin'
'Ouyang, Qin'
'Du, Wei'
'Chen, Ying-Chun'

_publ_section_title
;
 \a-Regioselective Asymmetric [3 + 2] Annulations of Morita-Baylis-Hillman
 Carbonates with Cyclic 1-Azadienes and Mechanism Elucidation.
;
_journal_issue 4
_journal_name_full 'Organic letters'
_journal_page_first 872
_journal_page_last 875
_journal_paper_doi 10.1021/acs.orglett.6b00189
_journal_volume 18
_journal_year 2016
_chemical_formula_moiety 'C26 H21 N O4 S'
_chemical_formula_sum 'C26 H21 N O4 S'
_chemical_formula_weight 443.50
_space_group_crystal_system monoclinic
_space_group_IT_number 14
_space_group_name_Hall '-P 2yn'
_space_group_name_H-M_alt 'P 1 21/n 1'
_symmetry_space_group_name_Hall '-P 2yn'
_symmetry_space_group_name_H-M 'P 1 21/n 1'
_atom_sites_solution_hydrogens geom
_atom_sites_solution_primary direct
_audit_creation_date 2015-07-17
_audit_creation_method
;
Olex2 1.2
(compiled 2015.01.26 svn.r3150 for OlexSys, GUI svn.r4998)
;
_cell_angle_alpha 90
_cell_angle_beta 90.404(2)
_cell_angle_gamma 90
_cell_formula_units_Z 4
_cell_length_a 15.5173(4)
_cell_length_b 9.24556(19)
_cell_length_c 15.6647(5)
_cell_measurement_reflns_used 4785
_cell_measurement_temperature 293
_cell_measurement_theta_max 72.1600
_cell_measurement_theta_min 5.5270
_cell_volume 2247.30(10)
_computing_cell_refinement
;
CrysAlisPro, Agilent Technologies,
Version 1.171.37.35 (release 13-08-2014 CrysAlis171 .NET)
(compiled Aug 13 2014,18:06:01)
;
_computing_data_collection
;
CrysAlisPro, Agilent Technologies,
Version 1.171.37.35 (release 13-08-2014 CrysAlis171 .NET)
(compiled Aug 13 2014,18:06:01)
;
_computing_data_reduction
;
CrysAlisPro, Agilent Technologies,
Version 1.171.37.35 (release 13-08-2014 CrysAlis171 .NET)
(compiled Aug 13 2014,18:06:01)
;
_computing_molecular_graphics 'Olex2 (Dolomanov et al., 2009)'
_computing_publication_material 'Olex2 (Dolomanov et al., 2009)'
_computing_structure_refinement 'ShelXL (Sheldrick, 2008)'
_computing_structure_solution 'ShelXT (Sheldrick, 2015)'
_diffrn_ambient_temperature 293
_diffrn_detector 'CCD plate'
_diffrn_detector_area_resol_mean 15.9595
_diffrn_detector_type EosS2
_diffrn_measured_fraction_theta_full 0.999
_diffrn_measured_fraction_theta_max 0.999
_diffrn_measurement_details
;
  1 omega   23.00   90.00   1.0000    1.4000
omega____ theta____ kappa____ phi______ frames
    -       36.1671 -125.0000   30.0000 67

  2 omega    1.00   75.00   1.0000    1.4000
omega____ theta____ kappa____ phi______ frames
    -       36.1671  -99.0000 -120.0000 74

  3 omega   19.00  103.00   1.0000    1.4000
omega____ theta____ kappa____ phi______ frames
    -       36.1671   57.0000 -120.0000 84

  4 omega   23.00   90.00   1.0000    1.4000
omega____ theta____ kappa____ phi______ frames
    -       36.1671 -125.0000  -30.0000 67

  5 omega   19.00  103.00   1.0000    1.4000
omega____ theta____ kappa____ phi______ frames
    -       36.1671   57.0000 -180.0000 84

  6 omega  -31.00   53.00   1.0000    1.4000
omega____ theta____ kappa____ phi______ frames
    -       36.1671  -57.0000    0.0000 84

  7 omega   38.00   91.00   1.0000   10.0000
omega____ theta____ kappa____ phi______ frames
    -      108.0000  -30.0000 -120.0000 53

  8 omega   38.00   91.00   1.0000   10.0000
omega____ theta____ kappa____ phi______ frames
    -      108.0000  -30.0000  -90.0000 53

  9 omega   40.00   98.00   1.0000   10.0000
omega____ theta____ kappa____ phi______ frames
    -      108.0000  -45.0000   60.0000 58

 10 omega   91.00  176.00   1.0000   10.0000
omega____ theta____ kappa____ phi______ frames
    -      108.0000   45.0000   60.0000 85

 11 omega  100.00  178.00   1.0000   10.0000
omega____ theta____ kappa____ phi______ frames
    -      108.0000  111.0000  -60.0000 78

 12 omega   38.00   91.00   1.0000   10.0000
omega____ theta____ kappa____ phi______ frames
    -      108.0000  -30.0000  -60.0000 53

 13 omega   39.00  109.00   1.0000   10.0000
omega____ theta____ kappa____ phi______ frames
    -      108.0000  -94.0000  120.0000 70

 14 omega   38.00   91.00   1.0000   10.0000
omega____ theta____ kappa____ phi______ frames
    -      108.0000  -30.0000 -150.0000 53

 15 omega   38.00   91.00   1.0000   10.0000
omega____ theta____ kappa____ phi______ frames
    -      108.0000  -30.0000 -180.0000 53

 16 omega   38.00   91.00   1.0000   10.0000
omega____ theta____ kappa____ phi______ frames
    -      108.0000  -30.0000  120.0000 53

 17 omega   87.00  178.00   1.0000   10.0000
omega____ theta____ kappa____ phi______ frames
    -      108.0000   30.0000  120.0000 91

 18 omega  -31.00   10.00   1.0000    1.4000
omega____ theta____ kappa____ phi______ frames
    -       36.1671  -57.0000   90.0000 41

 19 omega   19.00  104.00   1.0000    1.4000
omega____ theta____ kappa____ phi______ frames
    -       36.1671   52.0000   24.0000 85
;
_diffrn_measurement_device 'four-circle diffractometer'
_diffrn_measurement_device_type 'New Gemini, Dual, Cu at zero, EosS2'
_diffrn_measurement_method '\w scans'
_diffrn_orient_matrix_UB_11 0.0539356000
_diffrn_orient_matrix_UB_12 -0.0707421000
_diffrn_orient_matrix_UB_13 -0.0708859000
_diffrn_orient_matrix_UB_21 -0.0549429000
_diffrn_orient_matrix_UB_22 0.0779200000
_diffrn_orient_matrix_UB_23 -0.0680491000
_diffrn_orient_matrix_UB_31 0.0626509000
_diffrn_orient_matrix_UB_32 0.1293584000
_diffrn_orient_matrix_UB_33 0.0022864000
_diffrn_radiation_monochromator graphite
_diffrn_radiation_probe x-ray
_diffrn_radiation_type CuK\a
_diffrn_radiation_wavelength 1.54184
_diffrn_reflns_av_R_equivalents 0.0284
_diffrn_reflns_av_unetI/netI 0.0221
_diffrn_reflns_laue_measured_fraction_full 0.999
_diffrn_reflns_laue_measured_fraction_max 0.999
_diffrn_reflns_limit_h_max 18
_diffrn_reflns_limit_h_min -16
_diffrn_reflns_limit_k_max 11
_diffrn_reflns_limit_k_min -9
_diffrn_reflns_limit_l_max 18
_diffrn_reflns_limit_l_min -17
_diffrn_reflns_number 12237
_diffrn_reflns_point_group_measured_fraction_full 0.999
_diffrn_reflns_point_group_measured_fraction_max 0.999
_diffrn_reflns_theta_full 67.066
_diffrn_reflns_theta_max 67.066
_diffrn_reflns_theta_min 5.556
_diffrn_source 'Enhance (Cu) X-ray Source'
_exptl_absorpt_coefficient_mu 1.550
_exptl_absorpt_correction_T_max 1.00000
_exptl_absorpt_correction_T_min 0.58737
_exptl_absorpt_correction_type multi-scan
_exptl_absorpt_process_details
;
CrysAlisPro, Agilent Technologies,
Version 1.171.37.35 (release 13-08-2014 CrysAlis171 .NET)
(compiled Aug 13 2014,18:06:01)
Empirical absorption correction using spherical harmonics,
 implemented in SCALE3 ABSPACK scaling algorithm.
;
_exptl_crystal_colour 'clear light colourless'
_exptl_crystal_colour_lustre clear
_exptl_crystal_colour_modifier light
_exptl_crystal_colour_primary colourless
_exptl_crystal_density_diffrn 1.311
_exptl_crystal_description
;
;
_exptl_crystal_F_000 928
_exptl_crystal_size_max 0.7
_exptl_crystal_size_mid 0.5
_exptl_crystal_size_min 0.3
_refine_diff_density_max 0.408
_refine_diff_density_min -0.361
_refine_diff_density_rms 0.049
_refine_ls_extinction_method none
_refine_ls_goodness_of_fit_ref 1.040
_refine_ls_hydrogen_treatment constr
_refine_ls_matrix_type full
_refine_ls_number_parameters 290
_refine_ls_number_reflns 4006
_refine_ls_number_restraints 1
_refine_ls_restrained_S_all 1.041
_refine_ls_R_factor_all 0.0762
_refine_ls_R_factor_gt 0.0696
_refine_ls_shift/su_max 0.001
_refine_ls_shift/su_mean 0.000
_refine_ls_structure_factor_coef Fsqd
_refine_ls_weighting_details 'w=1/[\s^2^(Fo^2^)+(0.1165P)^2^+0.9688P] where P=(Fo^2^+2Fc^2^)/3'
_refine_ls_weighting_scheme calc
_refine_ls_wR_factor_gt 0.2006
_refine_ls_wR_factor_ref 0.2090
_reflns_Friedel_coverage 0.000
_reflns_number_gt 3439
_reflns_number_total 4006
_reflns_threshold_expression 'I > 2\s(I)'
_cod_data_source_file ol6b00189_si_003.cif
_cod_data_source_block 7
_cod_database_code 1542641
_shelx_space_group_comment
;
The symmetry employed for this shelxl refinement is uniquely defined
by the following loop, which should always be used as a source of
symmetry information in preference to the above space-group names.
They are only intended as comments.
;
_reflns_odcompleteness_completeness 99.86
_reflns_odcompleteness_iscentric 1
_reflns_odcompleteness_theta 66.97
_olex2_refinement_description
;
1. Fixed Uiso
 At 1.2 times of:
  All C(H) groups
 At 1.5 times of:
  All C(H,H,H) groups
2. Rigid bond restraints
 C00P, C00R
 with sigma for 1-2 distances of 0.01 and sigma for 1-3 distances of 0.01
3.a Ternary CH refined with riding coordinates:
 C005(H005), C007(H007), C008(H008)
3.b Aromatic/amide H refined with riding coordinates:
 C00F(H00F), C00H(H00H), C00I(H00I), C00J(H00J), C00L(H00L), C00M(H00M),
 C00N(H00N), C00O(H00O), C00P(H00P), C00Q(H00Q), C00R(H00R), C00S(H00S),
 C00T(H00T), C00U(H00U), C00V(H00V)
3.c Idealised Me refined as rotating group:
 C00W(H00A,H00B,H00C)
;
_shelx_shelxl_version_number 2014/7
_olex2_date_sample_data_collection 2015-07-17
_olex2_submission_special_instructions 'No special instructions were received'

loop_
_space_group_symop_operation_xyz
'x, y, z'
'-x+1/2, y+1/2, -z+1/2'
'-x, -y, -z'
'x-1/2, -y-1/2, z-1/2'

loop_
_atom_site_label
_atom_site_type_symbol
_atom_site_fract_x
_atom_site_fract_y
_atom_site_fract_z
_atom_site_U_iso_or_equiv
_atom_site_adp_type
_atom_site_occupancy
_atom_site_site_symmetry_order
_atom_site_calc_flag
_atom_site_refinement_flags_posn
_atom_site_refinement_flags_adp
S001 S 0.65136(6) 0.17703(8) 0.48616(7) 0.0859(3) Uani 1 1 d . .
N002 N 0.72098(16) 0.3144(3) 0.47396(18) 0.0718(7) Uani 1 1 d . .
O003 O 0.98681(15) 0.7914(4) 0.34950(18) 0.1090(10) Uani 1 1 d . .
O004 O 0.6383(2) 0.1532(3) 0.5752(2) 0.1179(10) Uani 1 1 d . .
C005 C 0.73045(14) 0.5592(3) 0.41904(16) 0.0532(6) Uani 1 1 d . .
H005 H 0.6950 0.6402 0.4388 0.064 Uiso 1 1 calc R .
C006 C 0.68261(15) 0.4222(3) 0.43927(16) 0.0554(6) Uani 1 1 d . .
C007 C 0.82011(14) 0.5744(3) 0.46197(17) 0.0575(6) Uani 1 1 d . .
H007 H 0.8459 0.4781 0.4680 0.069 Uiso 1 1 calc R .
C008 C 0.74591(16) 0.5815(3) 0.32050(17) 0.0585(6) Uani 1 1 d . .
H008 H 0.7548 0.4864 0.2944 0.070 Uiso 1 1 calc R .
O009 O 0.6791(2) 0.0585(3) 0.4358(2) 0.1230(11) Uani 1 1 d . .
O00A O 0.99823(18) 0.6861(5) 0.4736(2) 0.1319(14) Uani 1 1 d . .
C00B C 0.86893(15) 0.6578(3) 0.39464(18) 0.0586(6) Uani 1 1 d . .
C00C C 0.81452(15) 0.6437(3) 0.54897(18) 0.0621(7) Uani 1 1 d . .
C00D C 0.58895(16) 0.4044(3) 0.41980(17) 0.0617(7) Uani 1 1 d . .
C00E C 0.67618(17) 0.6585(3) 0.27132(19) 0.0628(7) Uani 1 1 d . .
C00F C 0.83018(16) 0.6608(3) 0.32050(18) 0.0621(7) Uani 1 1 d . .
H00F H 0.8524 0.7072 0.2728 0.075 Uiso 1 1 calc R .
C00G C 0.95676(18) 0.7144(4) 0.4122(2) 0.0731(8) Uani 1 1 d . .
C00H C 0.64255(19) 0.7888(3) 0.3000(2) 0.0755(8) Uani 1 1 d . .
H00H H 0.6632 0.8309 0.3500 0.091 Uiso 1 1 calc R .
C00I C 0.79721(18) 0.7892(4) 0.5584(2) 0.0737(8) Uani 1 1 d . .
H00I H 0.7907 0.8463 0.5099 0.088 Uiso 1 1 calc R .
C00J C 0.52992(17) 0.5017(4) 0.3869(2) 0.0732(8) Uani 1 1 d . .
H00J H 0.5461 0.5958 0.3734 0.088 Uiso 1 1 calc R .
C00K C 0.5626(2) 0.2667(4) 0.4401(2) 0.0757(8) Uani 1 1 d . .
C00L C 0.4460(2) 0.4552(5) 0.3746(2) 0.0946(11) Uani 1 1 d . .
H00L H 0.4054 0.5200 0.3532 0.114 Uiso 1 1 calc R .
C00M C 0.8240(2) 0.5633(5) 0.6218(2) 0.0838(9) Uani 1 1 d . .
H00M H 0.8351 0.4647 0.6175 0.101 Uiso 1 1 calc R .
C00N C 0.6451(2) 0.6018(5) 0.1953(2) 0.0849(9) Uani 1 1 d . .
H00N H 0.6669 0.5145 0.1754 0.102 Uiso 1 1 calc R .
C00O C 0.7893(2) 0.8522(5) 0.6375(3) 0.0929(11) Uani 1 1 d . .
H00O H 0.7771 0.9504 0.6413 0.112 Uiso 1 1 calc R .
C00P C 0.5777(2) 0.8552(4) 0.2528(3) 0.0959(12) Uani 1 1 d . U
H00P H 0.5539 0.9411 0.2725 0.115 Uiso 1 1 calc R .
C00Q C 0.8174(3) 0.6258(7) 0.7023(3) 0.1106(15) Uani 1 1 d . .
H00Q H 0.8251 0.5700 0.7512 0.133 Uiso 1 1 calc R .
C00R C 0.5481(3) 0.7969(6) 0.1780(3) 0.1062(14) Uani 1 1 d . U
H00R H 0.5046 0.8426 0.1470 0.127 Uiso 1 1 calc R .
C00S C 0.7988(2) 0.7747(6) 0.7090(3) 0.1047(14) Uani 1 1 d . .
H00S H 0.7933 0.8182 0.7623 0.126 Uiso 1 1 calc R .
C00T C 0.4788(3) 0.2204(5) 0.4271(3) 0.0999(13) Uani 1 1 d . .
H00T H 0.4620 0.1267 0.4408 0.120 Uiso 1 1 calc R .
C00U C 0.4209(2) 0.3183(6) 0.3929(3) 0.1054(14) Uani 1 1 d . .
H00U H 0.3643 0.2901 0.3823 0.126 Uiso 1 1 calc R .
C00V C 0.5831(3) 0.6713(6) 0.1494(3) 0.1102(14) Uani 1 1 d . .
H00V H 0.5644 0.6325 0.0977 0.132 Uiso 1 1 calc R .
C00W C 1.0709(3) 0.8562(7) 0.3620(4) 0.135(2) Uani 1 1 d . .
H00A H 1.1095 0.8216 0.3188 0.202 Uiso 1 1 calc GR .
H00B H 1.0929 0.8303 0.4173 0.202 Uiso 1 1 calc GR .
H00C H 1.0661 0.9595 0.3580 0.202 Uiso 1 1 calc GR .

loop_
_atom_site_aniso_label
_atom_site_aniso_U_11
_atom_site_aniso_U_22
_atom_site_aniso_U_33
_atom_site_aniso_U_23
_atom_site_aniso_U_13
_atom_site_aniso_U_12
S001 0.0945(6) 0.0526(5) 0.1105(7) 0.0074(4) 0.0014(5) -0.0188(4)
N002 0.0675(14) 0.0542(13) 0.0936(17) 0.0024(12) -0.0069(12) -0.0077(11)
O003 0.0642(13) 0.150(3) 0.1125(19) 0.0451(18) -0.0082(12) -0.0461(15)
O004 0.142(3) 0.100(2) 0.111(2) 0.0407(17) -0.0016(18) -0.0250(18)
C005 0.0419(11) 0.0466(12) 0.0709(15) -0.0046(10) -0.0008(10) -0.0054(9)
C006 0.0499(12) 0.0520(14) 0.0644(14) -0.0040(11) -0.0007(10) -0.0085(10)
C007 0.0426(12) 0.0528(13) 0.0772(16) -0.0002(11) -0.0042(10) -0.0049(10)
C008 0.0532(13) 0.0540(13) 0.0682(15) -0.0057(11) 0.0048(10) -0.0068(11)
O009 0.134(2) 0.0543(14) 0.181(3) -0.0135(16) 0.012(2) -0.0117(14)
O00A 0.0734(15) 0.214(4) 0.108(2) 0.037(2) -0.0230(15) -0.055(2)
C00B 0.0428(12) 0.0562(14) 0.0770(16) -0.0004(12) 0.0053(11) -0.0047(10)
C00C 0.0408(11) 0.0727(17) 0.0728(16) 0.0020(13) -0.0064(10) -0.0175(11)
C00D 0.0520(13) 0.0677(16) 0.0654(14) -0.0026(12) 0.0008(11) -0.0185(12)
C00E 0.0499(13) 0.0631(15) 0.0755(16) 0.0113(13) 0.0047(11) -0.0106(11)
C00F 0.0479(12) 0.0670(16) 0.0714(16) 0.0010(12) 0.0061(11) -0.0031(11)
C00G 0.0496(14) 0.089(2) 0.0808(19) 0.0024(16) -0.0016(13) -0.0125(14)
C00H 0.0648(16) 0.0627(16) 0.099(2) 0.0103(15) 0.0017(15) -0.0056(13)
C00I 0.0604(15) 0.0723(18) 0.088(2) -0.0141(15) 0.0023(13) -0.0216(14)
C00J 0.0501(14) 0.090(2) 0.0793(18) 0.0106(16) -0.0012(12) -0.0116(14)
C00K 0.0743(18) 0.0713(18) 0.0816(19) -0.0047(15) 0.0076(14) -0.0302(15)
C00L 0.0544(16) 0.135(3) 0.094(2) 0.009(2) -0.0060(15) -0.0149(19)
C00M 0.0719(18) 0.100(2) 0.079(2) 0.0058(17) -0.0064(15) -0.0192(17)
C00N 0.082(2) 0.101(2) 0.0715(18) -0.0022(17) -0.0042(15) -0.0084(18)
C00O 0.0720(19) 0.101(3) 0.106(3) -0.033(2) 0.0125(18) -0.0340(19)
C00P 0.0699(19) 0.078(2) 0.140(3) 0.037(2) 0.014(2) 0.0063(16)
C00Q 0.085(2) 0.174(5) 0.073(2) 0.022(3) -0.0031(17) -0.027(3)
C00R 0.072(2) 0.135(4) 0.111(3) 0.048(3) -0.014(2) -0.005(2)
C00S 0.076(2) 0.150(4) 0.088(3) -0.035(3) 0.0063(18) -0.042(3)
C00T 0.088(2) 0.100(3) 0.113(3) -0.005(2) 0.008(2) -0.052(2)
C00U 0.0600(18) 0.143(4) 0.113(3) -0.002(3) -0.0043(18) -0.042(2)
C00V 0.096(3) 0.144(4) 0.091(3) 0.012(3) -0.022(2) 0.002(3)
C00W 0.074(2) 0.160(5) 0.169(5) 0.045(4) -0.002(3) -0.056(3)

loop_
_atom_type_symbol
_atom_type_description
_atom_type_scat_dispersion_real
_atom_type_scat_dispersion_imag
_atom_type_scat_source
C C 0.0181 0.0091 'International Tables Vol C Tables 4.2.6.8 and 6.1.1.4'
H H 0.0000 0.0000 'International Tables Vol C Tables 4.2.6.8 and 6.1.1.4'
N N 0.0311 0.0180 'International Tables Vol C Tables 4.2.6.8 and 6.1.1.4'
O O 0.0492 0.0322 'International Tables Vol C Tables 4.2.6.8 and 6.1.1.4'
S S 0.3331 0.5567 'International Tables Vol C Tables 4.2.6.8 and 6.1.1.4'

loop_
_geom_angle_atom_site_label_1
_geom_angle_atom_site_label_2
_geom_angle_atom_site_label_3
_geom_angle
N002 S001 C00K 95.71(13)
O004 S001 N002 108.89(17)
O004 S001 C00K 110.90(19)
O009 S001 N002 108.84(17)
O009 S001 O004 118.0(2)
O009 S001 C00K 112.10(19)
C006 N002 S001 109.9(2)
C00G O003 C00W 116.8(3)
C006 C005 H005 107.4
C006 C005 C007 115.4(2)
C006 C005 C008 113.3(2)
C007 C005 H005 107.4
C007 C005 C008 105.72(19)
C008 C005 H005 107.4
N002 C006 C005 121.1(2)
N002 C006 C00D 116.8(2)
C00D C006 C005 122.1(2)
C005 C007 H007 108.9
C00B C007 C005 101.3(2)
C00B C007 H007 108.9
C00C C007 C005 111.9(2)
C00C C007 H007 108.9
C00C C007 C00B 116.4(2)
C005 C008 H008 108.3
C00E C008 C005 116.7(2)
C00E C008 H008 108.3
C00F C008 C005 101.7(2)
C00F C008 H008 108.3
C00F C008 C00E 113.1(2)
C00F C00B C007 113.7(2)
C00F C00B C00G 125.1(3)
C00G C00B C007 120.9(2)
C00I C00C C007 121.5(3)
C00M C00C C007 121.1(3)
C00M C00C C00I 117.4(3)
C00J C00D C006 130.3(3)
C00K C00D C006 110.2(3)
C00K C00D C00J 119.4(3)
C00H C00E C008 121.1(3)
C00N C00E C008 120.4(3)
C00N C00E C00H 118.5(3)
C008 C00F H00F 123.6
C00B C00F C008 112.7(2)
C00B C00F H00F 123.6
O003 C00G C00B 112.7(3)
O00A C00G O003 122.6(3)
O00A C00G C00B 124.5(3)
C00E C00H H00H 120.5
C00P C00H C00E 119.0(4)
C00P C00H H00H 120.5
C00C C00I H00I 119.1
C00O C00I C00C 121.9(4)
C00O C00I H00I 119.1
C00D C00J H00J 120.9
C00D C00J C00L 118.1(3)
C00L C00J H00J 120.9
C00D C00K S001 107.3(2)
C00D C00K C00T 122.3(4)
C00T C00K S001 130.4(3)
C00J C00L H00L 118.9
C00U C00L C00J 122.1(4)
C00U C00L H00L 118.9
C00C C00M H00M 119.3
C00C C00M C00Q 121.4(4)
C00Q C00M H00M 119.3
C00E C00N H00N 119.4
C00V C00N C00E 121.2(4)
C00V C00N H00N 119.4
C00I C00O H00O 119.4
C00S C00O C00I 121.2(4)
C00S C00O H00O 119.4
C00H C00P H00P 119.3
C00R C00P C00H 121.4(4)
C00R C00P H00P 119.3
C00M C00Q H00Q 120.3
C00M C00Q C00S 119.3(4)
C00S C00Q H00Q 120.3
C00P C00R H00R 120.4
C00V C00R C00P 119.2(4)
C00V C00R H00R 120.4
C00O C00S C00Q 118.8(4)
C00O C00S H00S 120.6
C00Q C00S H00S 120.6
C00K C00T H00T 121.2
C00U C00T C00K 117.5(4)
C00U C00T H00T 121.2
C00L C00U C00T 120.5(3)
C00L C00U H00U 119.7
C00T C00U H00U 119.7
C00N C00V C00R 120.8(4)
C00N C00V H00V 119.6
C00R C00V H00V 119.6
O003 C00W H00A 109.5
O003 C00W H00B 109.5
O003 C00W H00C 109.5
H00A C00W H00B 109.5
H00A C00W H00C 109.5
H00B C00W H00C 109.5

loop_
_geom_bond_atom_site_label_1
_geom_bond_atom_site_label_2
_geom_bond_distance
S001 N002 1.679(2)
S001 O004 1.429(3)
S001 O009 1.419(3)
S001 C00K 1.758(4)
N002 C006 1.280(4)
O003 C00G 1.303(4)
O003 C00W 1.448(4)
C005 H005 0.9800
C005 C006 1.503(3)
C005 C007 1.548(3)
C005 C008 1.577(4)
C006 C00D 1.492(3)
C007 H007 0.9800
C007 C00B 1.514(4)
C007 C00C 1.509(4)
C008 H008 0.9800
C008 C00E 1.503(4)
C008 C00F 1.499(3)
O00A C00G 1.182(4)
C00B C00F 1.304(4)
C00B C00G 1.484(4)
C00C C00I 1.380(4)
C00C C00M 1.369(4)
C00D C00J 1.381(4)
C00D C00K 1.375(4)
C00E C00H 1.389(4)
C00E C00N 1.385(4)
C00F H00F 0.9300
C00H H00H 0.9300
C00H C00P 1.387(5)
C00I H00I 0.9300
C00I C00O 1.375(5)
C00J H00J 0.9300
C00J C00L 1.384(4)
C00K C00T 1.383(5)
C00L H00L 0.9300
C00L C00U 1.356(6)
C00M H00M 0.9300
C00M C00Q 1.392(6)
C00N H00N 0.9300
C00N C00V 1.358(6)
C00O H00O 0.9300
C00O C00S 1.337(6)
C00P H00P 0.9300
C00P C00R 1.366(7)
C00Q H00Q 0.9300
C00Q C00S 1.410(7)
C00R H00R 0.9300
C00R C00V 1.360(7)
C00S H00S 0.9300
C00T H00T 0.9300
C00T C00U 1.381(6)
C00U H00U 0.9300
C00V H00V 0.9300
C00W H00A 0.9600
C00W H00B 0.9600
C00W H00C 0.9600

loop_
_geom_torsion_atom_site_label_1
_geom_torsion_atom_site_label_2
_geom_torsion_atom_site_label_3
_geom_torsion_atom_site_label_4
_geom_torsion
S001 N002 C006 C005 -178.59(19)
S001 N002 C006 C00D 1.1(3)
S001 C00K C00T C00U 176.7(3)
N002 S001 C00K C00D -2.6(2)
N002 S001 C00K C00T 180.0(4)
N002 C006 C00D C00J 176.5(3)
N002 C006 C00D C00K -3.2(4)
O004 S001 N002 C006 -113.5(3)
O004 S001 C00K C00D 110.1(2)
O004 S001 C00K C00T -67.3(4)
C005 C006 C00D C00J -3.8(4)
C005 C006 C00D C00K 176.5(2)
C005 C007 C00B C00F -14.1(3)
C005 C007 C00B C00G 172.3(3)
C005 C007 C00C C00I -72.7(3)
C005 C007 C00C C00M 105.4(3)
C005 C008 C00E C00H 49.7(3)
C005 C008 C00E C00N -131.4(3)
C005 C008 C00F C00B 13.0(3)
C006 C005 C007 C00B 146.9(2)
C006 C005 C007 C00C -88.3(3)
C006 C005 C008 C00E 88.2(3)
C006 C005 C008 C00F -148.2(2)
C006 C00D C00J C00L 179.6(3)
C006 C00D C00K S001 3.4(3)
C006 C00D C00K C00T -178.9(3)
C007 C005 C006 N002 -14.3(4)
C007 C005 C006 C00D 166.0(2)
C007 C005 C008 C00E -144.5(2)
C007 C005 C008 C00F -20.9(3)
C007 C00B C00F C008 0.5(3)
C007 C00B C00G O003 -175.7(3)
C007 C00B C00G O00A 9.0(5)
C007 C00C C00I C00O 177.9(3)
C007 C00C C00M C00Q -178.8(3)
C008 C005 C006 N002 107.7(3)
C008 C005 C006 C00D -72.0(3)
C008 C005 C007 C00B 20.9(2)
C008 C005 C007 C00C 145.7(2)
C008 C00E C00H C00P -179.4(3)
C008 C00E C00N C00V -178.8(3)
O009 S001 N002 C006 116.6(3)
O009 S001 C00K C00D -115.6(2)
O009 S001 C00K C00T 66.9(4)
C00B C007 C00C C00I 43.2(3)
C00B C007 C00C C00M -138.7(3)
C00C C007 C00B C00F -135.7(3)
C00C C007 C00B C00G 50.6(3)
C00C C00I C00O C00S 0.6(5)
C00C C00M C00Q C00S 1.2(5)
C00D C00J C00L C00U -0.7(6)
C00D C00K C00T C00U -0.4(6)
C00E C008 C00F C00B 139.0(3)
C00E C00H C00P C00R -1.7(5)
C00E C00N C00V C00R -1.8(6)
C00F C008 C00E C00H -67.8(3)
C00F C008 C00E C00N 111.1(3)
C00F C00B C00G O003 11.4(5)
C00F C00B C00G O00A -163.9(4)
C00G C00B C00F C008 173.9(3)
C00H C00E C00N C00V 0.1(5)
C00H C00P C00R C00V 0.0(6)
C00I C00C C00M C00Q -0.6(4)
C00I C00O C00S C00Q 0.0(5)
C00J C00D C00K S001 -176.3(2)
C00J C00D C00K C00T 1.4(5)
C00J C00L C00U C00T 1.8(7)
C00K S001 N002 C006 0.9(2)
C00K C00D C00J C00L -0.8(5)
C00K C00T C00U C00L -1.2(7)
C00M C00C C00I C00O -0.3(4)
C00M C00Q C00S C00O -0.9(6)
C00N C00E C00H C00P 1.7(4)
C00P C00R C00V C00N 1.8(7)
C00W O003 C00G O00A -7.0(7)
C00W O003 C00G C00B 177.7(4)
